data_7036794
loop_
_publ_author_name
'Chan, Chung Ying'
'Barnard, Peter J.'

_publ_section_title
;
 Rhenium complexes of bidentate, bis-bidentate and tridentate
 N-heterocyclic carbene ligands.
;
_journal_issue 44
_journal_name_full 'Dalton transactions (Cambridge, England : 2003)'
_journal_page_first 19126
_journal_page_last 19140
_journal_paper_doi 10.1039/c5dt03295d
_journal_volume 44
_journal_year 2015
_chemical_formula_moiety 'C19 H25 N5 O5 Re, F6 P'
_chemical_formula_sum 'C19 H25 F6 N5 O5 P Re'
_chemical_formula_weight 734.61
_chemical_name_systematic
;
 ?
;
_space_group_crystal_system monoclinic
_space_group_IT_number 14
_space_group_name_Hall '-P 2ybc'
_space_group_name_H-M_alt 'P 1 21/c 1'
_symmetry_space_group_name_Hall '-P 2ybc'
_symmetry_space_group_name_H-M 'P 1 21/c 1'
_atom_sites_solution_hydrogens geom
_atom_sites_solution_primary direct
_audit_creation_date 2015-08-01
_audit_creation_method
;
Olex2 1.2
(compiled 2015.01.26 svn.r3150 for OlexSys, GUI svn.r4998)
;
_audit_update_record
;
2015-08-20 deposited with the CCDC.
2015-10-07 downloaded from the CCDC.
;
_cell_angle_alpha 90
_cell_angle_beta 96.253(4)
_cell_angle_gamma 90
_cell_formula_units_Z 4
_cell_length_a 9.7542(4)
_cell_length_b 18.0646(8)
_cell_length_c 13.7100(6)
_cell_measurement_temperature 173
_cell_volume 2401.41(18)
_computing_molecular_graphics 'Olex2 (Dolomanov et al., 2009)'
_computing_publication_material 'Olex2 (Dolomanov et al., 2009)'
_computing_structure_refinement 'ShelXL (Sheldrick, 2008)'
_computing_structure_solution 'ShelXS (Sheldrick, 2008)'
_diffrn_ambient_temperature 173
_diffrn_measured_fraction_theta_full 0.998
_diffrn_measured_fraction_theta_max 0.999
_diffrn_measurement_device_type 'Xcalibur, Atlas, Gemini'
_diffrn_radiation_type MoK\a
_diffrn_radiation_wavelength 0.71073
_diffrn_reflns_av_R_equivalents 0.0394
_diffrn_reflns_av_unetI/netI 0.0463
_diffrn_reflns_laue_measured_fraction_full 0.998
_diffrn_reflns_laue_measured_fraction_max 0.999
_diffrn_reflns_limit_h_max 11
_diffrn_reflns_limit_h_min -12
_diffrn_reflns_limit_k_max 22
_diffrn_reflns_limit_k_min -21
_diffrn_reflns_limit_l_max 16
_diffrn_reflns_limit_l_min -17
_diffrn_reflns_number 13156
_diffrn_reflns_point_group_measured_fraction_full 0.998
_diffrn_reflns_point_group_measured_fraction_max 0.999
_diffrn_reflns_theta_full 25.242
_diffrn_reflns_theta_max 26.368
_diffrn_reflns_theta_min 2.933
_exptl_absorpt_coefficient_mu 5.216
_exptl_absorpt_correction_T_max 1.00000
_exptl_absorpt_correction_T_min 0.68810
_exptl_absorpt_correction_type multi-scan
_exptl_absorpt_process_details
;
CrysAlisPro, Agilent Technologies,
Version 1.171.37.35 (release 13-08-2014 CrysAlis171 .NET)
(compiled Aug 13 2014,18:06:01)
Empirical absorption correction using spherical harmonics,
 implemented in SCALE3 ABSPACK scaling algorithm.
;
_exptl_crystal_colour 'clear colourless'
_exptl_crystal_colour_lustre clear
_exptl_crystal_colour_primary colourless
_exptl_crystal_density_diffrn 2.032
_exptl_crystal_description irregular
_exptl_crystal_F_000 1432
_exptl_crystal_preparation 'Fragment cut from larger cubic crystal'
_exptl_crystal_size_max 0.3
_exptl_crystal_size_mid 0.25
_exptl_crystal_size_min 0.22
_refine_diff_density_max 0.733
_refine_diff_density_min -1.856
_refine_diff_density_rms 0.141
_refine_ls_extinction_method none
_refine_ls_goodness_of_fit_ref 1.090
_refine_ls_hydrogen_treatment constr
_refine_ls_matrix_type full
_refine_ls_number_parameters 337
_refine_ls_number_reflns 4904
_refine_ls_number_restraints 0
_refine_ls_restrained_S_all 1.090
_refine_ls_R_factor_all 0.0356
_refine_ls_R_factor_gt 0.0281
_refine_ls_shift/su_max 0.001
_refine_ls_shift/su_mean 0.000
_refine_ls_structure_factor_coef Fsqd
_refine_ls_weighting_details
;
 w=1/[\s^2^(Fo^2^)+(0.0233P)^2^+0.9179P]
 where P=(Fo^2^+2Fc^2^)/3
;
_refine_ls_weighting_scheme calc
_refine_ls_wR_factor_gt 0.0610
_refine_ls_wR_factor_ref 0.0646
_reflns_Friedel_coverage 0.000
_reflns_number_gt 4262
_reflns_number_total 4904
_reflns_threshold_expression 'I > 2\s(I)'
_cod_data_source_file c5dt03295d2.cif
_cod_data_source_block 20
_cod_depositor_comments 'Adding full bibliography for 7036787--7036794.cif.'
_cod_database_code 7036794
_shelxl_version_number 2013-2
_shelx_space_group_comment
;
The symmetry employed for this shelxl refinement is uniquely defined
by the following loop, which should always be used as a source of
symmetry information in preference to the above space-group names.
They are only intended as comments.
;
_olex2_refinement_description
;
1. Fixed Uiso
 At 1.2 times of:
  All C(H) groups, All C(H,H) groups
 At 1.5 times of:
  All C(H,H,H) groups
2.a Secondary CH2 refined with riding coordinates:
 C15(H15A,H15B), C12(H12A,H12B), C14(H14A,H14B), C18(H18A,H18B), C16(H16A,
 H16B), C13(H13A,H13B)
2.b Aromatic/amide H refined with riding coordinates:
 C6(H6), C9(H9), C5(H5), C10(H10)
2.c Idealised Me refined as rotating group:
 C7(H7A,H7B,H7C), C19(H19A,H19B,H19C), C11(H11A,H11B,H11C)
;
_olex2_date_sample_data_collection 2015-06-30
_olex2_submission_original_sample_id 20
_olex2_submission_special_instructions 'No special instructions were received'

loop_
_space_group_symop_operation_xyz
'x, y, z'
'-x, y+1/2, -z+1/2'
'-x, -y, -z'
'x, -y-1/2, z-1/2'

loop_
_atom_site_label
_atom_site_type_symbol
_atom_site_fract_x
_atom_site_fract_y
_atom_site_fract_z
_atom_site_U_iso_or_equiv
_atom_site_adp_type
_atom_site_occupancy
_atom_site_site_symmetry_order
_atom_site_calc_flag
_atom_site_refinement_flags_posn
Re1 Re 0.35417(2) 0.19636(2) 0.14929(2) 0.01034(7) Uani 1 1 d .
P1 P -0.08658(12) 0.40292(6) 0.22949(8) 0.0178(2) Uani 1 1 d .
F2 F -0.1556(3) 0.35124(16) 0.14375(18) 0.0309(7) Uani 1 1 d .
O5 O -0.1588(3) 0.09823(17) 0.13184(19) 0.0182(7) Uani 1 1 d .
C8 C 0.3080(4) 0.2972(2) 0.0629(3) 0.0145(9) Uani 1 1 d .
N5 N 0.1236(3) 0.15881(18) 0.1064(2) 0.0110(7) Uani 1 1 d .
N3 N 0.1906(4) 0.31247(18) 0.0047(2) 0.0165(8) Uani 1 1 d .
C2 C 0.3051(4) 0.2519(2) 0.2621(3) 0.0174(9) Uani 1 1 d .
O1 O 0.6555(3) 0.22963(18) 0.2209(2) 0.0273(8) Uani 1 1 d .
N2 N 0.5059(3) 0.14090(19) -0.0371(2) 0.0152(8) Uani 1 1 d .
N4 N 0.3828(4) 0.36014(19) 0.0596(2) 0.0168(8) Uani 1 1 d .
C15 C 0.0325(4) 0.2231(2) 0.0730(3) 0.0189(9) Uani 1 1 d .
H15A H -0.0631 0.2048 0.0580 0.023 Uiso 1 1 calc R
H15B H 0.0330 0.2588 0.1279 0.023 Uiso 1 1 calc R
O4 O -0.0949(3) 0.10093(16) 0.29412(19) 0.0190(7) Uani 1 1 d .
C12 C 0.2183(4) 0.0428(2) 0.0338(3) 0.0181(9) Uani 1 1 d .
H12A H 0.2456 0.0288 0.1030 0.022 Uiso 1 1 calc R
H12B H 0.1846 -0.0023 -0.0024 0.022 Uiso 1 1 calc R
C3 C 0.3936(4) 0.1086(2) 0.2280(3) 0.0150(9) Uani 1 1 d .
F1 F -0.0182(3) 0.45530(15) 0.31560(19) 0.0369(7) Uani 1 1 d .
C14 C 0.0732(5) 0.2631(3) -0.0153(3) 0.0241(11) Uani 1 1 d .
H14A H 0.0950 0.2261 -0.0645 0.029 Uiso 1 1 calc R
H14B H -0.0068 0.2924 -0.0446 0.029 Uiso 1 1 calc R
C1 C 0.5424(5) 0.2196(2) 0.1901(3) 0.0169(9) Uani 1 1 d .
C6 C 0.5012(4) 0.0838(2) -0.1038(3) 0.0183(9) Uani 1 1 d .
H6 H 0.5616 0.0766 -0.1529 0.022 Uiso 1 1 calc R
C7 C 0.6048(5) 0.2020(3) -0.0354(3) 0.0270(11) Uani 1 1 d .
H7A H 0.6646 0.2013 0.0269 0.041 Uiso 1 1 calc GR
H7B H 0.5548 0.2491 -0.0419 0.041 Uiso 1 1 calc GR
H7C H 0.6610 0.1965 -0.0899 0.041 Uiso 1 1 calc GR
C17 C -0.0730(4) 0.1091(2) 0.2008(3) 0.0158(9) Uani 1 1 d .
C9 C 0.1931(5) 0.3828(2) -0.0345(3) 0.0224(10) Uani 1 1 d .
H9 H 0.1226 0.4055 -0.0775 0.027 Uiso 1 1 calc R
C5 C 0.3959(5) 0.0405(2) -0.0865(3) 0.0180(9) Uani 1 1 d .
H5 H 0.3665 -0.0034 -0.1208 0.022 Uiso 1 1 calc R
O2 O 0.2836(4) 0.28473(19) 0.3298(2) 0.0315(8) Uani 1 1 d .
F4 F -0.2272(4) 0.4022(2) 0.2784(2) 0.0638(11) Uani 1 1 d .
F5 F -0.1380(4) 0.47393(17) 0.1693(2) 0.0616(12) Uani 1 1 d .
C10 C 0.3131(5) 0.4122(2) -0.0003(3) 0.0224(10) Uani 1 1 d .
H10 H 0.3451 0.4603 -0.0144 0.027 Uiso 1 1 calc R
C18 C -0.2280(4) 0.0715(3) 0.3138(3) 0.0202(10) Uani 1 1 d .
H18A H -0.2254 0.0167 0.3146 0.024 Uiso 1 1 calc R
H18B H -0.3008 0.0876 0.2621 0.024 Uiso 1 1 calc R
C16 C 0.0763(4) 0.1314(2) 0.1996(3) 0.0154(9) Uani 1 1 d .
H16A H 0.0965 0.1705 0.2497 0.018 Uiso 1 1 calc R
H16B H 0.1339 0.0881 0.2213 0.018 Uiso 1 1 calc R
O3 O 0.4259(3) 0.05785(17) 0.2763(2) 0.0267(8) Uani 1 1 d .
C4 C 0.4052(4) 0.1346(2) 0.0226(3) 0.0127(8) Uani 1 1 d .
F6 F 0.0516(4) 0.4034(2) 0.1796(3) 0.0678(11) Uani 1 1 d .
C19 C -0.2575(5) 0.1003(3) 0.4112(3) 0.0342(12) Uani 1 1 d .
H19A H -0.2565 0.1546 0.4102 0.051 Uiso 1 1 calc GR
H19B H -0.1870 0.0824 0.4621 0.051 Uiso 1 1 calc GR
H19C H -0.3484 0.0830 0.4254 0.051 Uiso 1 1 calc GR
C13 C 0.1040(4) 0.0992(2) 0.0294(3) 0.0173(9) Uani 1 1 d .
H13A H 0.0953 0.1229 -0.0361 0.021 Uiso 1 1 calc R
H13B H 0.0163 0.0731 0.0362 0.021 Uiso 1 1 calc R
C11 C 0.5146(5) 0.3762(3) 0.1171(3) 0.0253(11) Uani 1 1 d .
H11A H 0.5086 0.3637 0.1861 0.038 Uiso 1 1 calc GR
H11B H 0.5358 0.4290 0.1117 0.038 Uiso 1 1 calc GR
H11C H 0.5876 0.3468 0.0922 0.038 Uiso 1 1 calc GR
F3 F -0.0364(4) 0.33201(17) 0.2898(2) 0.0576(11) Uani 1 1 d .
N1 N 0.3378(4) 0.07198(19) -0.0088(2) 0.0143(7) Uani 1 1 d .

loop_
_atom_site_aniso_label
_atom_site_aniso_U_11
_atom_site_aniso_U_22
_atom_site_aniso_U_33
_atom_site_aniso_U_23
_atom_site_aniso_U_13
_atom_site_aniso_U_12
Re1 0.01059(10) 0.01142(10) 0.00904(9) 0.00015(6) 0.00130(6) -0.00157(6)
P1 0.0197(6) 0.0168(6) 0.0174(5) -0.0004(5) 0.0044(4) 0.0017(5)
F2 0.0335(17) 0.0295(16) 0.0287(14) -0.0068(12) -0.0016(12) 0.0009(12)
O5 0.0149(16) 0.0242(17) 0.0155(14) -0.0027(13) 0.0010(12) -0.0030(13)
C8 0.018(2) 0.017(2) 0.0094(19) -0.0026(17) 0.0045(16) 0.0019(17)
N5 0.0121(17) 0.0130(18) 0.0081(15) -0.0029(14) 0.0023(13) -0.0027(14)
N3 0.021(2) 0.0147(19) 0.0142(17) 0.0050(15) 0.0017(15) -0.0004(15)
C2 0.016(2) 0.020(2) 0.016(2) -0.0020(19) 0.0002(17) -0.0077(18)
O1 0.0175(18) 0.0265(19) 0.0363(18) 0.0039(16) -0.0047(14) -0.0066(14)
N2 0.0135(18) 0.0196(19) 0.0131(16) 0.0016(15) 0.0045(13) 0.0005(15)
N4 0.023(2) 0.0114(18) 0.0164(17) 0.0002(15) 0.0016(15) -0.0045(15)
C15 0.009(2) 0.019(2) 0.028(2) 0.000(2) 0.0027(17) 0.0034(18)
O4 0.0160(16) 0.0289(18) 0.0130(13) -0.0003(13) 0.0061(11) -0.0028(13)
C12 0.019(2) 0.016(2) 0.021(2) -0.0051(19) 0.0087(17) -0.0045(18)
C3 0.014(2) 0.017(2) 0.0140(19) -0.0031(19) 0.0036(16) -0.0042(18)
F1 0.051(2) 0.0287(16) 0.0284(14) -0.0068(13) -0.0068(13) -0.0023(14)
C14 0.020(3) 0.027(3) 0.023(2) 0.011(2) -0.0054(19) -0.007(2)
C1 0.020(2) 0.017(2) 0.015(2) 0.0069(18) 0.0032(17) 0.0003(18)
C6 0.018(2) 0.025(2) 0.0115(19) -0.0014(19) 0.0036(16) 0.0064(19)
C7 0.025(3) 0.032(3) 0.026(2) 0.006(2) 0.008(2) -0.006(2)
C17 0.019(2) 0.013(2) 0.016(2) -0.0032(18) 0.0065(17) 0.0031(17)
C9 0.032(3) 0.017(2) 0.017(2) 0.0100(19) 0.0022(19) 0.005(2)
C5 0.021(2) 0.020(2) 0.0131(19) -0.0087(18) 0.0039(17) 0.0053(19)
O2 0.033(2) 0.039(2) 0.0233(17) -0.0191(17) 0.0055(15) -0.0051(16)
F4 0.043(2) 0.089(3) 0.066(2) -0.035(2) 0.0357(17) -0.0122(19)
F5 0.109(3) 0.0252(18) 0.0438(18) 0.0082(15) -0.022(2) 0.0087(18)
C10 0.031(3) 0.015(2) 0.022(2) 0.005(2) 0.0043(19) -0.003(2)
C18 0.012(2) 0.028(3) 0.022(2) 0.001(2) 0.0087(17) -0.0043(18)
C16 0.014(2) 0.022(2) 0.0111(19) 0.0005(18) 0.0049(16) -0.0003(18)
O3 0.0244(19) 0.0225(18) 0.0327(17) 0.0135(16) 0.0005(14) 0.0020(14)
C4 0.014(2) 0.012(2) 0.0124(19) 0.0048(17) 0.0006(15) 0.0021(16)
F6 0.041(2) 0.085(3) 0.085(2) -0.037(2) 0.0405(18) -0.029(2)
C19 0.031(3) 0.048(3) 0.027(2) 0.000(2) 0.018(2) -0.005(2)
C13 0.011(2) 0.025(2) 0.016(2) -0.0082(19) 0.0047(16) -0.0037(18)
C11 0.029(3) 0.018(2) 0.027(2) 0.000(2) -0.003(2) -0.010(2)
F3 0.092(3) 0.0260(17) 0.0464(19) 0.0083(15) -0.031(2) 0.0061(18)
N1 0.0170(19) 0.0148(19) 0.0117(16) -0.0030(15) 0.0041(14) 0.0020(14)

loop_
_atom_type_symbol
_atom_type_description
_atom_type_scat_dispersion_real
_atom_type_scat_dispersion_imag
_atom_type_scat_source
C C 0.0033 0.0016 'International Tables Vol C Tables 4.2.6.8 and 6.1.1.4'
H H 0.0000 0.0000 'International Tables Vol C Tables 4.2.6.8 and 6.1.1.4'
F F 0.0171 0.0103 'International Tables Vol C Tables 4.2.6.8 and 6.1.1.4'
N N 0.0061 0.0033 'International Tables Vol C Tables 4.2.6.8 and 6.1.1.4'
O O 0.0106 0.0060 'International Tables Vol C Tables 4.2.6.8 and 6.1.1.4'
P P 0.1023 0.0942 'International Tables Vol C Tables 4.2.6.8 and 6.1.1.4'
Re Re -1.0185 7.2310 'International Tables Vol C Tables 4.2.6.8 and 6.1.1.4'

loop_
_geom_angle_atom_site_label_1
_geom_angle_atom_site_label_2
_geom_angle_atom_site_label_3
_geom_angle
C8 Re1 N5 88.29(14)
C2 Re1 C8 86.98(16)
C2 Re1 N5 92.06(14)
C2 Re1 C4 179.03(16)
C3 Re1 C8 178.69(16)
C3 Re1 N5 91.71(14)
C3 Re1 C2 91.71(17)
C3 Re1 C4 88.66(15)
C1 Re1 C8 96.32(17)
C1 Re1 N5 175.39(14)
C1 Re1 C2 88.05(18)
C1 Re1 C3 83.68(17)
C1 Re1 C4 92.88(17)
C4 Re1 C8 92.65(14)
C4 Re1 N5 87.04(13)
F2 P1 F1 179.53(17)
F4 P1 F2 89.50(17)
F4 P1 F1 90.18(17)
F5 P1 F2 90.34(15)
F5 P1 F1 89.31(16)
F5 P1 F4 89.3(2)
F6 P1 F2 89.77(17)
F6 P1 F1 90.55(18)
F6 P1 F4 179.2(2)
F6 P1 F5 90.4(2)
F3 P1 F2 89.60(16)
F3 P1 F1 90.74(15)
F3 P1 F4 90.3(2)
F3 P1 F5 179.6(2)
F3 P1 F6 90.1(2)
N3 C8 Re1 126.8(3)
N3 C8 N4 103.6(3)
N4 C8 Re1 129.5(3)
C15 N5 Re1 111.7(2)
C15 N5 C13 108.3(3)
C16 N5 Re1 104.9(2)
C16 N5 C15 106.8(3)
C16 N5 C13 109.7(3)
C13 N5 Re1 115.1(2)
C8 N3 C14 125.9(3)
C8 N3 C9 111.6(4)
C9 N3 C14 122.5(4)
O2 C2 Re1 176.3(4)
C6 N2 C7 123.4(4)
C4 N2 C6 111.5(3)
C4 N2 C7 125.1(4)
C8 N4 C10 111.1(3)
C8 N4 C11 126.4(3)
C10 N4 C11 122.2(3)
C14 C15 N5 114.8(4)
C17 O4 C18 117.3(3)
N1 C12 C13 111.1(3)
O3 C3 Re1 175.5(3)
N3 C14 C15 114.6(3)
O1 C1 Re1 174.5(4)
C5 C6 N2 107.0(4)
O5 C17 O4 124.4(4)
O5 C17 C16 128.3(4)
O4 C17 C16 107.2(3)
C10 C9 N3 106.5(4)
C6 C5 N1 106.5(4)
C9 C10 N4 107.2(4)
O4 C18 C19 107.5(3)
N5 C16 C17 119.1(3)
N2 C4 Re1 133.5(3)
N2 C4 N1 103.7(3)
N1 C4 Re1 122.6(3)
N5 C13 C12 114.8(3)
C5 N1 C12 124.9(4)
C4 N1 C12 123.7(3)
C4 N1 C5 111.3(4)

loop_
_geom_bond_atom_site_label_1
_geom_bond_atom_site_label_2
_geom_bond_distance
Re1 C8 2.193(4)
Re1 N5 2.362(3)
Re1 C2 1.946(4)
Re1 C3 1.932(4)
Re1 C1 1.907(4)
Re1 C4 2.167(4)
P1 F2 1.592(3)
P1 F1 1.601(3)
P1 F4 1.591(3)
P1 F5 1.577(3)
P1 F6 1.577(4)
P1 F3 1.574(3)
O5 C17 1.209(5)
C8 N3 1.351(5)
C8 N4 1.353(5)
N5 C15 1.502(5)
N5 C16 1.490(5)
N5 C13 1.506(5)
N3 C14 1.454(5)
N3 C9 1.380(5)
C2 O2 1.141(5)
O1 C1 1.152(5)
N2 C6 1.376(5)
N2 C7 1.464(6)
N2 C4 1.350(5)
N4 C10 1.378(5)
N4 C11 1.463(5)
C15 C14 1.501(6)
O4 C17 1.327(5)
O4 C18 1.455(5)
C12 C13 1.506(6)
C12 N1 1.458(5)
C3 O3 1.155(5)
C6 C5 1.333(6)
C17 C16 1.513(6)
C9 C10 1.324(6)
C5 N1 1.382(5)
C18 C19 1.490(6)
C4 N1 1.356(5)
